data_4062492
_journal_name_full Organometallics
_journal_year 2003
_chemical_formula_moiety 'C29 H54 N2 Si3 Zr'
_chemical_formula_sum 'C29 H54 N2 Si3 Zr'
_chemical_formula_weight 606.23
_chemical_melting_point ?
_chemical_name_common (rac)-[Me2Si(1-C5H3-3-tBu)2]Zr{Me3SiN(CH2)3NSiMe3}
_space_group_IT_number 14
_symmetry_cell_setting monoclinic
_symmetry_space_group_name_Hall '-P 2yn'
_symmetry_space_group_name_H-M 'P 1 21/n 1'
_cell_angle_alpha 90.00
_cell_angle_beta 104.373(8)
_cell_angle_gamma 90.00
_cell_formula_units_Z 4
_cell_length_a 14.712(7)
_cell_length_b 11.872(6)
_cell_length_c 19.306(9)
_cell_measurement_temperature 138(2)
_cell_volume 3266(3)
_diffrn_ambient_temperature 138(2)
_exptl_crystal_density_diffrn 1.233
_exptl_crystal_density_meas 1.233
_cod_depositor_comments
;
The following automatic conversions were performed:
'_symmetry_cell_setting' value 'Monoclinic' changed to 'monoclinic'
according to '/home/saulius/struct/CIF-dictionaries/cif_core.dic'
dictionary named 'cif_core.dic' version 2.4.1 from 2010-06-29.

Automatic conversion script
Id: cif_fix_enum 1527 2010-12-29 10:47:43Z saulius 

The following automatic conversions were performed:

'_chemical_melting_point' value 'N/A' was changed to '?' - the value
is undefined or not given.

Automatic conversion script
Id: cif_fix_values 1646 2011-03-28 12:23:43Z adriana 
;
_cod_original_sg_symbol_H-M 'P 21/n'
_cod_database_code 4062492

loop_
_symmetry_equiv_pos_as_xyz
'x, y, z'
'-x+1/2, y+1/2, -z+1/2'
'-x, -y, -z'
'x-1/2, -y-1/2, z-1/2'

loop_
_atom_site_label
_atom_site_type_symbol
_atom_site_fract_x
_atom_site_fract_y
_atom_site_fract_z
_atom_site_U_iso_or_equiv
_atom_site_adp_type
_atom_site_occupancy
_atom_site_symmetry_multiplicity
_atom_site_calc_flag
_atom_site_refinement_flags
_atom_site_disorder_assembly
_atom_site_disorder_group
C1 C 1.13060(16) 0.8283(2) 0.23553(13) 0.0278(5) Uani 1 1 d . . .
H1 H 1.1792 0.8318 0.2820 0.033 Uiso 1 1 calc R . .
C2 C 1.12642(17) 0.7441(2) 0.18325(14) 0.0308(5) Uani 1 1 d . . .
H2 H 1.1665 0.6750 0.1894 0.037 Uiso 1 1 calc R . .
C3 C 1.06776(17) 0.7813(2) 0.11830(13) 0.0314(6) Uani 1 1 d . . .
C4 C 1.03183(17) 0.8872(2) 0.13229(13) 0.0309(5) Uani 1 1 d . . .
H4 H 0.9928 0.9375 0.0949 0.037 Uiso 1 1 calc R . .
C5 C 1.07408(16) 0.9207(2) 0.20401(12) 0.0284(5) Uani 1 1 d . . .
C6 C 0.97013(16) 0.87216(19) 0.34121(12) 0.0233(5) Uani 1 1 d . . .
H6 H 1.0272 0.8802 0.3817 0.028 Uiso 1 1 calc R . .
C7 C 0.94451(16) 0.94823(19) 0.28308(12) 0.0246(5) Uani 1 1 d . . .
C8 C 0.85439(16) 0.9140(2) 0.24360(12) 0.0277(5) Uani 1 1 d . . .
H8 H 0.8123 0.9597 0.2052 0.033 Uiso 1 1 calc R . .
C9 C 0.82462(16) 0.8233(2) 0.27967(13) 0.0279(5) Uani 1 1 d . . .
H9 H 0.7603 0.7896 0.2670 0.033 Uiso 1 1 calc R . .
C10 C 0.89414(16) 0.7995(2) 0.34168(12) 0.0257(5) Uani 1 1 d . . .
C11 C 0.91306(17) 0.5438(2) 0.25677(13) 0.0287(5) Uani 1 1 d . . .
H11A H 0.8657 0.5964 0.2668 0.034 Uiso 1 1 calc R . .
H11B H 0.9205 0.4813 0.2916 0.034 Uiso 1 1 calc R . .
C12 C 0.87695(18) 0.4962(2) 0.18119(14) 0.0313(5) Uani 1 1 d . . .
H12A H 0.9110 0.4258 0.1765 0.038 Uiso 1 1 calc R . .
H12B H 0.8094 0.4781 0.1727 0.038 Uiso 1 1 calc R . .
C13 C 0.89119(16) 0.5810(2) 0.12595(12) 0.0274(5) Uani 1 1 d . . .
H13A H 0.9587 0.5841 0.1268 0.033 Uiso 1 1 calc R . .
H13B H 0.8566 0.5553 0.0778 0.033 Uiso 1 1 calc R . .
C14 C 0.6533(2) 0.7281(6) 0.1325(2) 0.112(2) Uani 1 1 d . . .
H14A H 0.6512 0.6527 0.1528 0.168 Uiso 1 1 calc R . .
H14B H 0.5936 0.7439 0.0981 0.168 Uiso 1 1 calc R . .
H14C H 0.6642 0.7841 0.1710 0.168 Uiso 1 1 calc R . .
C15 C 0.71228(19) 0.6453(2) 0.00468(15) 0.0425(7) Uani 1 1 d . . .
H15A H 0.7617 0.6450 -0.0213 0.064 Uiso 1 1 calc R . .
H15B H 0.6544 0.6760 -0.0261 0.064 Uiso 1 1 calc R . .
H15C H 0.7011 0.5681 0.0185 0.064 Uiso 1 1 calc R . .
C16 C 0.7543(3) 0.8814(3) 0.0515(2) 0.0912(17) Uani 1 1 d . . .
H16A H 0.7950 0.9282 0.0883 0.137 Uiso 1 1 calc R . .
H16B H 0.6909 0.9134 0.0389 0.137 Uiso 1 1 calc R . .
H16C H 0.7793 0.8794 0.0090 0.137 Uiso 1 1 calc R . .
C17 C 1.21051(19) 0.6021(3) 0.34085(16) 0.0456(7) Uani 1 1 d . . .
H17A H 1.2325 0.6451 0.3048 0.068 Uiso 1 1 calc R . .
H17B H 1.2599 0.5501 0.3653 0.068 Uiso 1 1 calc R . .
H17C H 1.1953 0.6540 0.3758 0.068 Uiso 1 1 calc R . .
C18 C 1.0870(2) 0.4132(3) 0.36384(18) 0.0542(8) Uani 1 1 d . . .
H18A H 1.0765 0.4521 0.4060 0.081 Uiso 1 1 calc R . .
H18B H 1.1434 0.3663 0.3780 0.081 Uiso 1 1 calc R . .
H18C H 1.0327 0.3655 0.3430 0.081 Uiso 1 1 calc R . .
C19 C 1.12986(19) 0.4340(2) 0.22174(16) 0.0428(7) Uani 1 1 d . . .
H19A H 1.0730 0.3948 0.1958 0.064 Uiso 1 1 calc R . .
H19B H 1.1787 0.3787 0.2419 0.064 Uiso 1 1 calc R . .
H19C H 1.1519 0.4839 0.1889 0.064 Uiso 1 1 calc R . .
C20 C 1.1256(2) 1.0864(2) 0.33017(15) 0.0421(7) Uani 1 1 d . . .
H20A H 1.1599 1.0219 0.3556 0.063 Uiso 1 1 calc R . .
H20B H 1.0972 1.1293 0.3628 0.063 Uiso 1 1 calc R . .
H20C H 1.1690 1.1349 0.3127 0.063 Uiso 1 1 calc R . .
C21 C 0.9762(2) 1.1510(2) 0.19244(17) 0.0510(8) Uani 1 1 d . . .
H21A H 1.0231 1.1860 0.1710 0.077 Uiso 1 1 calc R . .
H21B H 0.9512 1.2076 0.2197 0.077 Uiso 1 1 calc R . .
H21C H 0.9250 1.1205 0.1546 0.077 Uiso 1 1 calc R . .
C22 C 0.8847(2) 0.7309(2) 0.40632(14) 0.0353(6) Uani 1 1 d . . .
C23 C 0.8810(3) 0.8170(3) 0.46539(16) 0.0545(9) Uani 1 1 d . . .
H23A H 0.9386 0.8621 0.4763 0.082 Uiso 1 1 calc R . .
H23B H 0.8753 0.7771 0.5085 0.082 Uiso 1 1 calc R . .
H23C H 0.8267 0.8667 0.4489 0.082 Uiso 1 1 calc R . .
C24 C 0.9672(2) 0.6515(3) 0.43365(15) 0.0466(7) Uani 1 1 d . . .
H24A H 0.9671 0.5929 0.3979 0.070 Uiso 1 1 calc R . .
H24B H 0.9615 0.6165 0.4784 0.070 Uiso 1 1 calc R . .
H24C H 1.0260 0.6941 0.4423 0.070 Uiso 1 1 calc R . .
C25 C 0.7930(2) 0.6654(3) 0.39031(18) 0.0533(8) Uani 1 1 d . . .
H25A H 0.7403 0.7176 0.3747 0.080 Uiso 1 1 calc R . .
H25B H 0.7870 0.6260 0.4336 0.080 Uiso 1 1 calc R . .
H25C H 0.7926 0.6104 0.3524 0.080 Uiso 1 1 calc R . .
C26 C 1.0632(2) 0.7351(3) 0.04375(14) 0.0436(7) Uani 1 1 d . . .
C27 C 1.0983(2) 0.6134(3) 0.04566(17) 0.0578(9) Uani 1 1 d . . .
H27A H 1.1626 0.6092 0.0757 0.087 Uiso 1 1 calc R . .
H27B H 1.0974 0.5889 -0.0030 0.087 Uiso 1 1 calc R . .
H27C H 1.0575 0.5644 0.0655 0.087 Uiso 1 1 calc R . .
C28 C 0.9647(2) 0.7438(3) -0.00571(15) 0.0500(8) Uani 1 1 d . . .
H28A H 0.9208 0.6997 0.0142 0.075 Uiso 1 1 calc R . .
H28B H 0.9652 0.7143 -0.0530 0.075 Uiso 1 1 calc R . .
H28C H 0.9449 0.8228 -0.0100 0.075 Uiso 1 1 calc R . .
C29 C 1.1296(2) 0.8105(4) 0.01340(16) 0.0670(11) Uani 1 1 d . . .
H29A H 1.1083 0.8889 0.0120 0.100 Uiso 1 1 calc R . .
H29B H 1.1292 0.7856 -0.0351 0.100 Uiso 1 1 calc R . .
H29C H 1.1934 0.8048 0.0440 0.100 Uiso 1 1 calc R . .
N1 N 0.85856(13) 0.69593(16) 0.13870(10) 0.0221(4) Uani 1 1 d . . .
N2 N 1.00426(13) 0.60424(16) 0.26730(10) 0.0244(4) Uani 1 1 d . . .
Si1 Si 0.74993(5) 0.73458(6) 0.08671(4) 0.03460(18) Uani 1 1 d . . .
Si2 Si 1.10292(5) 0.51989(6) 0.29604(4) 0.03255(17) Uani 1 1 d . . .
Si3 Si 1.03178(5) 1.03526(6) 0.25306(4) 0.02947(16) Uani 1 1 d . . .
Zr1 Zr 0.965710(14) 0.763784(17) 0.222198(11) 0.01885(8) Uani 1 1 d . . .

loop_
_atom_site_aniso_label
_atom_site_aniso_U_11
_atom_site_aniso_U_22
_atom_site_aniso_U_33
_atom_site_aniso_U_23
_atom_site_aniso_U_13
_atom_site_aniso_U_12
C1 0.0207(11) 0.0373(14) 0.0257(12) -0.0016(10) 0.0064(9) -0.0079(10)
C2 0.0203(11) 0.0418(14) 0.0332(13) -0.0051(11) 0.0120(10) -0.0040(10)
C3 0.0290(13) 0.0430(15) 0.0256(12) -0.0041(11) 0.0133(10) -0.0107(11)
C4 0.0334(13) 0.0371(14) 0.0228(12) 0.0050(10) 0.0084(10) -0.0094(11)
C5 0.0294(12) 0.0305(13) 0.0263(12) 0.0015(10) 0.0091(10) -0.0098(10)
C6 0.0259(11) 0.0226(11) 0.0208(11) -0.0030(9) 0.0047(9) -0.0015(9)
C7 0.0302(12) 0.0204(11) 0.0229(11) -0.0021(9) 0.0059(9) 0.0006(9)
C8 0.0280(12) 0.0286(12) 0.0248(12) -0.0034(10) 0.0034(10) 0.0083(10)
C9 0.0209(11) 0.0315(13) 0.0329(13) -0.0118(10) 0.0097(10) -0.0019(10)
C10 0.0309(12) 0.0241(11) 0.0258(12) -0.0041(9) 0.0139(10) -0.0013(10)
C11 0.0319(13) 0.0230(12) 0.0323(13) 0.0060(10) 0.0100(10) 0.0023(10)
C12 0.0316(13) 0.0197(11) 0.0412(14) -0.0046(10) 0.0062(11) -0.0008(10)
C13 0.0268(12) 0.0287(12) 0.0258(12) -0.0069(10) 0.0050(10) 0.0026(10)
C14 0.0228(16) 0.260(7) 0.048(2) -0.025(3) -0.0008(15) 0.012(3)
C15 0.0362(15) 0.0415(16) 0.0396(15) -0.0076(12) -0.0100(12) -0.0016(12)
C16 0.124(4) 0.0336(18) 0.072(3) -0.0099(17) -0.059(2) 0.023(2)
C17 0.0366(15) 0.0494(17) 0.0424(16) -0.0008(13) -0.0058(12) 0.0110(13)
C18 0.061(2) 0.0446(18) 0.0563(19) 0.0220(15) 0.0131(16) 0.0228(15)
C19 0.0334(14) 0.0397(16) 0.0541(17) -0.0078(13) 0.0087(13) 0.0126(12)
C20 0.0446(16) 0.0372(15) 0.0436(16) -0.0076(12) 0.0094(13) -0.0145(13)
C21 0.066(2) 0.0329(15) 0.0535(19) 0.0183(14) 0.0131(16) -0.0005(14)
C22 0.0508(16) 0.0311(14) 0.0313(14) -0.0019(11) 0.0239(12) -0.0088(12)
C23 0.095(3) 0.0422(17) 0.0384(16) -0.0061(13) 0.0406(17) -0.0102(17)
C24 0.068(2) 0.0439(16) 0.0316(14) 0.0127(12) 0.0200(14) 0.0003(15)
C25 0.062(2) 0.0510(18) 0.061(2) -0.0045(15) 0.0419(17) -0.0197(16)
C26 0.0396(15) 0.071(2) 0.0254(14) -0.0114(13) 0.0170(12) -0.0182(14)
C27 0.0504(18) 0.082(2) 0.0475(18) -0.0319(17) 0.0246(15) -0.0046(17)
C28 0.0500(18) 0.079(2) 0.0223(13) -0.0061(14) 0.0112(13) -0.0205(16)
C29 0.060(2) 0.116(3) 0.0334(16) -0.0139(18) 0.0268(15) -0.040(2)
N1 0.0218(9) 0.0212(9) 0.0223(9) -0.0012(8) 0.0035(8) -0.0004(8)
N2 0.0248(10) 0.0235(10) 0.0247(10) 0.0023(8) 0.0060(8) 0.0043(8)
Si1 0.0283(4) 0.0416(4) 0.0276(4) -0.0083(3) -0.0050(3) 0.0081(3)
Si2 0.0304(4) 0.0312(4) 0.0336(4) 0.0026(3) 0.0033(3) 0.0106(3)
Si3 0.0370(4) 0.0222(3) 0.0287(3) 0.0030(3) 0.0072(3) -0.0062(3)
Zr1 0.01818(12) 0.01963(12) 0.01842(12) -0.00030(8) 0.00393(8) -0.00096(8)

loop_
_geom_bond_atom_site_label_1
_geom_bond_atom_site_label_2
_geom_bond_distance
_geom_bond_site_symmetry_2
_geom_bond_publ_flag
C1 C2 1.411(3) . ?
C1 C5 1.419(4) . ?
C1 Zr1 2.495(2) . ?
C2 C3 1.405(4) . ?
C2 Zr1 2.663(3) . ?
C3 C4 1.416(4) . ?
C3 C26 1.526(4) . ?
C3 Zr1 2.796(3) . ?
C4 C5 1.426(3) . ?
C4 Zr1 2.635(2) . ?
C5 Si3 1.851(3) . ?
C5 Zr1 2.532(2) . ?
C6 C10 1.414(3) . ?
C6 C7 1.417(3) . ?
C6 Zr1 2.620(2) . ?
C7 C8 1.415(3) . ?
C7 Si3 1.850(2) . ?
C7 Zr1 2.541(2) . ?
C8 C9 1.410(4) . ?
C8 Zr1 2.524(2) . ?
C9 C10 1.397(3) . ?
C9 Zr1 2.680(2) . ?
C10 C22 1.525(3) . ?
C10 Zr1 2.795(2) . ?
C11 N2 1.490(3) . ?
C11 C12 1.532(3) . ?
C12 C13 1.518(3) . ?
C13 N1 1.487(3) . ?
C14 Si1 1.853(4) . ?
C15 Si1 1.872(3) . ?
C16 Si1 1.878(4) . ?
C17 Si2 1.878(3) . ?
C18 Si2 1.877(3) . ?
C19 Si2 1.880(3) . ?
C20 Si3 1.863(3) . ?
C21 Si3 1.858(3) . ?
C22 C25 1.521(4) . ?
C22 C24 1.523(4) . ?
C22 C23 1.543(4) . ?
C26 C28 1.527(4) . ?
C26 C27 1.531(5) . ?
C26 C29 1.544(4) . ?
N1 Si1 1.725(2) . ?
N1 Zr1 2.1144(19) . ?
N2 Si2 1.737(2) . ?
N2 Zr1 2.103(2) . ?
